data_7013853
loop_
_publ_author_name
'Xie, Ya-Bo'
'Zhang, Chong'
'Li, Jian-Rong'
'Bu, Xian-He'

_publ_section_title
;
 Polymeric silver(I) complexes with pyridyl dithioether ligands:
 experimental and theoretical investigations on the coordination
 properties of the ligands.
;
_journal_issue 4
_journal_name_full 'Dalton transactions (Cambridge, England : 2003)'
_journal_page_first 562
_journal_page_last 569
_journal_paper_doi 10.1039/b315320g
_journal_year 2004
_chemical_formula_sum 'C32 H40 Ag2 B2 F8 N4 S4'
_chemical_formula_weight 998.28
_chemical_name_systematic
;
?
;
_space_group_IT_number 5
_symmetry_cell_setting monoclinic
_symmetry_space_group_name_Hall 'C 2y'
_symmetry_space_group_name_H-M 'C 1 2 1'
_atom_sites_solution_hydrogens geom
_atom_sites_solution_primary direct
_atom_sites_solution_secondary difmap
_audit_creation_method SHELXL-97
_cell_angle_alpha 90.00
_cell_angle_beta 106.446(12)
_cell_angle_gamma 90.00
_cell_formula_units_Z 4
_cell_length_a 17.502(12)
_cell_length_b 17.831(13)
_cell_length_c 13.250(9)
_cell_measurement_reflns_used 903
_cell_measurement_temperature 293(2)
_cell_measurement_theta_max 21.21
_cell_measurement_theta_min 2.28
_cell_volume 3966(5)
_computing_cell_refinement 'Bruker SMART'
_computing_data_collection 'Bruker SMART'
_computing_data_reduction 'Bruker SAINT'
_computing_molecular_graphics 'Bruker SHELXTL'
_computing_publication_material 'Bruker SHELXTL'
_computing_structure_refinement 'SHELXL-97 (Sheldrick, 1997)'
_computing_structure_solution 'SHELXS-97 (Sheldrick, 1990)'
_diffrn_ambient_temperature 293(2)
_diffrn_measured_fraction_theta_full 0.943
_diffrn_measured_fraction_theta_max 0.943
_diffrn_measurement_device_type 'CCD area detector'
_diffrn_measurement_method 'phi and omega scans'
_diffrn_radiation_monochromator graphite
_diffrn_radiation_source 'fine-focus sealed tube'
_diffrn_radiation_type MoK\a
_diffrn_radiation_wavelength 0.71073
_diffrn_reflns_av_R_equivalents 0.0234
_diffrn_reflns_av_sigmaI/netI 0.0683
_diffrn_reflns_limit_h_max 19
_diffrn_reflns_limit_h_min -18
_diffrn_reflns_limit_k_max 20
_diffrn_reflns_limit_k_min -21
_diffrn_reflns_limit_l_max 15
_diffrn_reflns_limit_l_min -5
_diffrn_reflns_number 6915
_diffrn_reflns_theta_full 25.00
_diffrn_reflns_theta_max 25.00
_diffrn_reflns_theta_min 2.06
_exptl_absorpt_coefficient_mu 1.265
_exptl_absorpt_correction_T_max 0.8839
_exptl_absorpt_correction_T_min 0.7860
_exptl_absorpt_correction_type multi-scan
_exptl_absorpt_process_details SADABS
_exptl_crystal_colour Colorless
_exptl_crystal_density_diffrn 1.672
_exptl_crystal_density_meas 0
_exptl_crystal_density_method 'not measured'
_exptl_crystal_description Flake
_exptl_crystal_F_000 2000
_exptl_crystal_size_max 0.20
_exptl_crystal_size_mid 0.15
_exptl_crystal_size_min 0.10
_refine_diff_density_max 0.745
_refine_diff_density_min -0.509
_refine_diff_density_rms 0.101
_refine_ls_abs_structure_details 'Flack H D (1983), Acta Cryst. A39, 876-881'
_refine_ls_abs_structure_Flack 0.3(11)
_refine_ls_extinction_method none
_refine_ls_goodness_of_fit_ref 1.022
_refine_ls_hydrogen_treatment mixed
_refine_ls_matrix_type full
_refine_ls_number_parameters 357
_refine_ls_number_reflns 6326
_refine_ls_number_restraints 54
_refine_ls_restrained_S_all 28.674
_refine_ls_R_factor_all 0.1473
_refine_ls_R_factor_gt 0.0730
_refine_ls_shift/su_max 0.001
_refine_ls_shift/su_mean 0.000
_refine_ls_structure_factor_coef Fsqd
_refine_ls_weighting_details 'calc w=1/[\s^2^(Fo^2^)+(0.1286P)^2^+4.1109P] where P=(Fo^2^+2Fc^2^)/3'
_refine_ls_weighting_scheme calc
_refine_ls_wR_factor_gt 0.1974
_refine_ls_wR_factor_ref 0.2508
_reflns_number_gt 3228
_reflns_number_total 6326
_reflns_threshold_expression >2sigma(I)
_cod_data_source_file b315320g.txt
_cod_data_source_block 020915b
_cod_depositor_comments
;
The following automatic conversions were performed:
'_symmetry_cell_setting' value 'Monoclinic' changed to 'monoclinic'
according to '/home/saulius/struct/CIF-dictionaries/cif_core.dic'
dictionary named 'cif_core.dic' version 2.4.1 from
2010-06-29.

'_exptl_absorpt_correction_type' value 'Multi-scan' changed
to 'multi-scan' according to
'/home/saulius/struct/CIF-dictionaries/cif_core.dic' dictionary named
'cif_core.dic' version 2.4.1 from 2010-06-29.

Automatic conversion script
Id: cif_fix_enum 1527 2010-12-29 10:47:43Z saulius 
;
_cod_original_sg_symbol_H-M C2
_cod_database_code 7013853

loop_
_symmetry_equiv_pos_as_xyz
'x, y, z'
'-x, y, -z'
'x+1/2, y+1/2, z'
'-x+1/2, y+1/2, -z'

loop_
_atom_site_label
_atom_site_type_symbol
_atom_site_fract_x
_atom_site_fract_y
_atom_site_fract_z
_atom_site_U_iso_or_equiv
_atom_site_adp_type
_atom_site_occupancy
_atom_site_symmetry_multiplicity
_atom_site_calc_flag
_atom_site_refinement_flags
_atom_site_disorder_assembly
_atom_site_disorder_group
Ag1 Ag 1.0000 0.2390(10) 0.5000 0.085(6) Uani 1 2 d S . .
Ag2 Ag 0.7413(8) 0.8624(8) 0.7557(7) 0.094(5) Uani 1 1 d . . .
Ag3 Ag 0.5000 0.2460(11) 1.0000 0.107(8) Uani 1 2 d S . .
S1 S 1.060(2) 0.369(2) 0.661(3) 0.086(15) Uani 1 1 d D . .
S2 S 0.681(2) 0.725(2) 0.608(3) 0.075(13) Uani 1 1 d D . .
S3 S 0.810(2) 0.740(2) 0.927(3) 0.081(13) Uani 1 1 d D . .
S4 S 0.432(3) 0.377(3) 0.842(4) 0.11(2) Uani 1 1 d D . .
N1 N 0.985(3) 0.243(4) 0.661(4) 0.07(4) Uani 1 1 d G . .
C1 C 0.947(5) 0.187(4) 0.700(6) 0.08(5) Uani 1 1 d G . .
H1 H 0.9316 0.1430 0.6617 0.091 Uiso 1 1 calc R . .
C2 C 0.931(6) 0.196(7) 0.797(7) 0.10(7) Uani 1 1 d G . .
H2 H 0.9055 0.1581 0.8227 0.126 Uiso 1 1 calc R . .
C3 C 0.954(6) 0.261(8) 0.854(6) 0.13(8) Uani 1 1 d G . .
H3 H 0.9437 0.2674 0.9186 0.153 Uiso 1 1 calc R . .
C4 C 0.993(7) 0.318(6) 0.815(6) 0.11(7) Uani 1 1 d G . .
H4 H 1.0080 0.3616 0.8536 0.130 Uiso 1 1 calc R . .
C5 C 1.008(5) 0.309(4) 0.719(6) 0.09(5) Uani 1 1 d GD . .
C6 C 1.016(6) 0.452(6) 0.686(13) 0.13(8) Uani 1 1 d D . .
H6A H 1.0147 0.4530 0.7588 0.158 Uiso 1 1 calc R . .
H6B H 1.0476 0.4949 0.6753 0.158 Uiso 1 1 calc R . .
C7 C 0.932(7) 0.457(6) 0.612(17) 0.19(14) Uani 1 1 d D . .
H7A H 0.8947 0.4297 0.6401 0.226 Uiso 1 1 calc R . .
H7B H 0.9300 0.4370 0.5431 0.226 Uiso 1 1 calc R . .
C8 C 0.915(7) 0.542(7) 0.607(12) 0.250 Uiso 1 1 d D . .
H8A H 0.9633 0.5700 0.6368 0.300 Uiso 1 1 calc R . .
H8B H 0.8917 0.5577 0.5347 0.300 Uiso 1 1 calc R . .
C9 C 0.856(7) 0.553(7) 0.671(12) 0.22(13) Uani 1 1 d D . .
H9A H 0.8854 0.5499 0.7449 0.260 Uiso 1 1 calc R . .
H9B H 0.8184 0.5120 0.6556 0.260 Uiso 1 1 calc R . .
C10 C 0.809(6) 0.628(6) 0.653(15) 0.15(8) Uani 1 1 d D . .
H10A H 0.8177 0.6506 0.7215 0.183 Uiso 1 1 calc R . .
H10B H 0.8352 0.6599 0.6136 0.183 Uiso 1 1 calc R . .
C11 C 0.719(6) 0.635(6) 0.598(11) 0.08(5) Uani 1 1 d D . .
H11A H 0.6909 0.5988 0.6290 0.099 Uiso 1 1 calc R . .
H11B H 0.7093 0.6221 0.5243 0.099 Uiso 1 1 calc R . .
N2 N 0.756(2) 0.852(2) 0.597(3) 0.06(3) Uani 1 1 d G . .
C12 C 0.730(2) 0.785(2) 0.546(3) 0.06(4) Uani 1 1 d GD . .
C13 C 0.747(3) 0.768(3) 0.452(3) 0.07(5) Uani 1 1 d G . .
H13 H 0.7293 0.7227 0.4175 0.088 Uiso 1 1 calc R . .
C14 C 0.790(3) 0.818(3) 0.409(3) 0.10(7) Uani 1 1 d G . .
H14 H 0.8009 0.8067 0.3461 0.116 Uiso 1 1 calc R . .
C15 C 0.816(2) 0.885(3) 0.460(3) 0.12(7) Uani 1 1 d G . .
H15 H 0.8445 0.9191 0.4313 0.141 Uiso 1 1 calc R . .
C16 C 0.799(2) 0.902(3) 0.554(3) 0.09(6) Uani 1 1 d G . .
H16 H 0.8164 0.9474 0.5880 0.107 Uiso 1 1 calc R . .
N3 N 0.735(3) 0.867(3) 0.918(3) 0.07(4) Uani 1 1 d G . .
C17 C 0.695(4) 0.925(4) 0.953(3) 0.10(6) Uani 1 1 d G . .
H17 H 0.6758 0.9659 0.9091 0.116 Uiso 1 1 calc R . .
C18 C 0.683(4) 0.922(5) 1.052(3) 0.10(7) Uani 1 1 d G . .
H18 H 0.6566 0.9606 1.0751 0.123 Uiso 1 1 calc R . .
C19 C 0.712(4) 0.861(5) 1.118(3) 0.11(6) Uani 1 1 d G . .
H19 H 0.7039 0.8588 1.1841 0.128 Uiso 1 1 calc R . .
C20 C 0.751(4) 0.803(4) 1.083(3) 0.08(5) Uani 1 1 d G . .
H20 H 0.7704 0.7624 1.1269 0.096 Uiso 1 1 calc R . .
C21 C 0.763(3) 0.806(4) 0.984(3) 0.07(5) Uani 1 1 d GD . .
C22 C 0.769(5) 0.656(3) 0.955(4) 0.13(8) Uani 1 1 d GD . .
H22A H 0.7947 0.6141 0.9314 0.151 Uiso 1 1 calc R . .
H22B H 0.7786 0.6512 1.0306 0.151 Uiso 1 1 calc R . .
C23 C 0.678(7) 0.650(6) 0.902(18) 0.18(11) Uani 1 1 d D . .
H23A H 0.6485 0.6804 0.9397 0.213 Uiso 1 1 calc R . .
H23B H 0.6644 0.6663 0.8296 0.213 Uiso 1 1 calc R . .
C24 C 0.660(7) 0.566(7) 0.91(2) 0.27(14) Uani 1 1 d D . .
H24A H 0.6915 0.5367 0.8752 0.325 Uiso 1 1 calc R . .
H24B H 0.6739 0.5510 0.9837 0.325 Uiso 1 1 calc R . .
C25 C 0.571(7) 0.555(6) 0.858(16) 0.24(11) Uani 1 1 d D . .
H25A H 0.5578 0.5645 0.7829 0.284 Uiso 1 1 calc R . .
H25B H 0.5393 0.5869 0.8891 0.284 Uiso 1 1 calc R . .
C26 C 0.560(6) 0.471(7) 0.881(18) 0.21(16) Uani 1 1 d D . .
H26A H 0.5682 0.4622 0.9554 0.250 Uiso 1 1 calc R . .
H26B H 0.5957 0.4393 0.8554 0.250 Uiso 1 1 calc R . .
C27 C 0.472(6) 0.461(6) 0.816(14) 0.15(10) Uani 1 1 d D . .
H27A H 0.4678 0.4638 0.7415 0.177 Uiso 1 1 calc R . .
H27B H 0.4404 0.5024 0.8318 0.177 Uiso 1 1 calc R . .
N4 N 0.505(4) 0.249(4) 0.840(5) 0.09(4) Uani 1 1 d G . .
C28 C 0.482(6) 0.315(5) 0.783(6) 0.09(6) Uani 1 1 d GD . .
C29 C 0.494(7) 0.324(7) 0.685(7) 0.16(10) Uani 1 1 d G . .
H29 H 0.4788 0.3679 0.6472 0.190 Uiso 1 1 calc R . .
C30 C 0.529(7) 0.266(9) 0.642(6) 0.23(12) Uani 1 1 d G . .
H30 H 0.5370 0.2721 0.5764 0.281 Uiso 1 1 calc R . .
C31 C 0.552(6) 0.200(7) 0.699(7) 0.13(10) Uani 1 1 d G . .
H31 H 0.5751 0.1619 0.6701 0.156 Uiso 1 1 calc R . .
C32 C 0.540(5) 0.192(5) 0.797(7) 0.08(6) Uani 1 1 d G . .
H32 H 0.5549 0.1474 0.8347 0.100 Uiso 1 1 calc R . .
B1 B 0.751(5) 1.073(5) 0.741(7) 0.07(5) Uani 1 1 d D . .
F1 F 0.742(5) 1.147(3) 0.761(7) 0.15(6) Uani 1 1 d D . .
F2 F 0.792(4) 1.071(6) 0.665(5) 0.18(5) Uani 1 1 d D . .
F3 F 0.683(4) 1.036(6) 0.709(11) 0.38(17) Uani 1 1 d D . .
F4 F 0.800(7) 1.040(6) 0.828(7) 0.282 Uiso 1 1 d D . .
B2 B 1.0000 0.5419 1.0000 0.250 Uiso 1 2 d SD . .
F5 F 0.9337 0.5845 0.9539 0.166 Uiso 1 1 d D . .
F6 F 1.0031 0.4862 0.9290 0.254 Uiso 1 1 d D . .
B3 B 0.9881 0.0157 0.4605 0.250 Uiso 0.50 1 d PD . .
F7 F 1.0112 0.0867 0.5034 0.250 Uiso 0.50 1 d PD . .
F8 F 0.9318 0.0042 0.3851 0.250 Uiso 0.50 1 d PD . .
F9 F 1.0214 0.0000 0.5625 0.250 Uiso 0.50 1 d PD . .
F10 F 1.0693 0.0291 0.4572 0.250 Uiso 0.50 1 d PD . .

loop_
_atom_site_aniso_label
_atom_site_aniso_U_11
_atom_site_aniso_U_22
_atom_site_aniso_U_33
_atom_site_aniso_U_23
_atom_site_aniso_U_13
_atom_site_aniso_U_12
Ag1 0.119(12) 0.083(11) 0.056(7) 0.000 0.028(7) 0.000
Ag2 0.143(10) 0.081(8) 0.060(6) -0.001(6) 0.031(6) 0.000(9)
Ag3 0.186(18) 0.080(12) 0.048(7) 0.000 0.024(10) 0.000
S1 0.06(2) 0.07(2) 0.12(3) -0.02(2) 0.01(2) 0.00(2)
S2 0.07(2) 0.07(2) 0.08(2) -0.009(19) 0.026(17) 0.00(2)
S3 0.09(2) 0.08(3) 0.080(19) 0.01(2) 0.034(17) 0.01(2)
S4 0.10(3) 0.09(3) 0.12(3) 0.03(3) 0.00(3) -0.01(3)
N1 0.06(6) 0.06(6) 0.07(6) -0.04(5) 0.01(5) 0.01(6)
C1 0.07(9) 0.08(10) 0.07(8) -0.01(7) 0.00(7) 0.01(8)
C2 0.07(8) 0.17(18) 0.10(8) -0.01(10) 0.06(6) -0.01(10)
C3 0.13(10) 0.20(19) 0.09(8) 0.04(10) 0.07(7) 0.05(12)
C4 0.10(11) 0.14(15) 0.09(10) -0.03(10) 0.03(9) 0.01(11)
C5 0.06(7) 0.13(12) 0.08(7) -0.05(8) 0.03(6) -0.01(8)
C6 0.08(10) 0.09(12) 0.23(19) -0.06(12) 0.04(11) 0.00(10)
C7 0.13(15) 0.05(10) 0.4(3) 0.00(16) 0.08(18) 0.04(11)
C9 0.4(3) 0.08(14) 0.3(2) 0.02(16) 0.20(19) 0.0(2)
C10 0.24(16) 0.06(9) 0.19(14) -0.02(9) 0.11(12) 0.07(10)
C11 0.09(9) 0.06(9) 0.10(9) -0.01(8) 0.04(8) 0.01(8)
N2 0.05(6) 0.07(7) 0.06(5) 0.03(5) 0.00(5) 0.02(6)
C12 0.04(7) 0.09(9) 0.05(6) 0.00(6) 0.00(6) 0.02(7)
C13 0.05(7) 0.09(10) 0.07(8) -0.02(7) 0.02(6) 0.02(7)
C14 0.06(9) 0.14(15) 0.07(9) -0.01(10) -0.01(8) 0.03(10)
C15 0.12(12) 0.15(16) 0.09(9) 0.05(10) 0.05(9) 0.02(12)
C16 0.07(8) 0.09(11) 0.12(10) 0.03(9) 0.04(8) 0.00(8)
N3 0.07(6) 0.07(7) 0.07(6) -0.01(6) 0.02(5) -0.02(6)
C17 0.06(8) 0.10(11) 0.13(12) -0.04(9) 0.03(8) 0.02(8)
C18 0.14(13) 0.09(10) 0.08(9) -0.01(8) 0.03(9) 0.04(10)
C19 0.11(9) 0.15(14) 0.07(7) 0.05(9) 0.05(6) 0.04(11)
C20 0.10(10) 0.08(9) 0.05(6) 0.04(6) 0.02(7) 0.03(9)
C21 0.06(8) 0.05(7) 0.07(7) -0.01(6) -0.02(7) 0.00(7)
C22 0.10(11) 0.07(10) 0.23(18) 0.05(11) 0.08(11) 0.02(9)
C23 0.2(2) 0.09(12) 0.2(2) 0.04(13) 0.05(17) -0.08(13)
C24 0.2(2) 0.2(2) 0.4(3) 0.20(18) 0.1(2) 0.0(2)
C25 0.24(18) 0.19(18) 0.16(17) 0.08(15) -0.13(15) -0.15(14)
C26 0.05(11) 0.2(2) 0.4(4) 0.0(2) -0.01(17) -0.05(12)
C27 0.13(16) 0.09(13) 0.19(19) 0.05(13) 0.00(15) -0.03(12)
N4 0.08(7) 0.12(9) 0.07(6) 0.05(6) 0.00(6) -0.02(8)
C28 0.07(9) 0.13(12) 0.07(8) 0.06(8) 0.01(7) -0.02(9)
C29 0.15(15) 0.2(2) 0.09(9) 0.07(12) 0.04(10) -0.02(17)
C30 0.16(12) 0.5(3) 0.07(8) -0.08(14) 0.07(8) -0.21(15)
C31 0.08(11) 0.2(3) 0.06(8) -0.01(12) 0.03(8) -0.01(14)
C32 0.06(9) 0.13(13) 0.06(8) 0.02(8) 0.00(7) -0.01(9)
B1 0.09(10) 0.03(7) 0.09(10) 0.02(7) 0.03(8) -0.03(7)
F1 0.13(8) 0.06(6) 0.26(14) -0.02(7) 0.06(8) -0.01(6)
F2 0.19(7) 0.20(12) 0.21(9) -0.07(9) 0.14(6) -0.10(8)
F3 0.09(7) 0.2(2) 0.8(5) 0.0(3) 0.13(14) -0.05(10)

loop_
_atom_type_symbol
_atom_type_description
_atom_type_scat_dispersion_real
_atom_type_scat_dispersion_imag
_atom_type_scat_source
C C 0.0033 0.0016 'International Tables Vol C Tables 4.2.6.8 and 6.1.1.4'
H H 0.0000 0.0000 'International Tables Vol C Tables 4.2.6.8 and 6.1.1.4'
B B 0.0013 0.0007 'International Tables Vol C Tables 4.2.6.8 and 6.1.1.4'
N N 0.0061 0.0033 'International Tables Vol C Tables 4.2.6.8 and 6.1.1.4'
F F 0.0171 0.0103 'International Tables Vol C Tables 4.2.6.8 and 6.1.1.4'
S S 0.1246 0.1234 'International Tables Vol C Tables 4.2.6.8 and 6.1.1.4'
Ag Ag -0.8971 1.1015 'International Tables Vol C Tables 4.2.6.8 and 6.1.1.4'

loop_
_geom_angle_atom_site_label_1
_geom_angle_atom_site_label_2
_geom_angle_atom_site_label_3
_geom_angle
_geom_angle_site_symmetry_1
_geom_angle_site_symmetry_3
_geom_angle_publ_flag
N1 Ag1 N1 176(4) 2_756 . ?
N3 Ag2 N2 176(2) . . ?
N4 Ag3 N4 177(4) 2_657 . ?
C5 S1 C6 97(6) . . ?
C12 S2 C11 106(5) . . ?
C21 S3 C22 102(4) . . ?
C28 S4 C27 100(7) . . ?
C1 N1 C5 120.0 . . ?
C1 N1 Ag1 122(3) . . ?
C5 N1 Ag1 117(3) . . ?
C2 C1 N1 120.0 . . ?
C2 C1 H1 120.0 . . ?
N1 C1 H1 120.0 . . ?
C1 C2 C3 120.00(5) . . ?
C1 C2 H2 120.0 . . ?
C3 C2 H2 120.0 . . ?
C4 C3 C2 120.0 . . ?
C4 C3 H3 120.0 . . ?
C2 C3 H3 120.0 . . ?
C3 C4 C5 120.0 . . ?
C3 C4 H4 120.0 . . ?
C5 C4 H4 120.0 . . ?
C4 C5 N1 120.0 . . ?
C4 C5 S1 127(4) . . ?
N1 C5 S1 113(4) . . ?
C7 C6 S1 108(9) . . ?
C7 C6 H6A 110.0 . . ?
S1 C6 H6A 110.0 . . ?
C7 C6 H6B 110.0 . . ?
S1 C6 H6B 110.0 . . ?
H6A C6 H6B 108.4 . . ?
C6 C7 C8 103(9) . . ?
C6 C7 H7A 111.2 . . ?
C8 C7 H7A 111.2 . . ?
C6 C7 H7B 111.2 . . ?
C8 C7 H7B 111.2 . . ?
H7A C7 H7B 109.1 . . ?
C9 C8 C7 105(10) . . ?
C9 C8 H8A 110.7 . . ?
C7 C8 H8A 110.7 . . ?
C9 C8 H8B 110.7 . . ?
C7 C8 H8B 110.7 . . ?
H8A C8 H8B 108.8 . . ?
C8 C9 C10 116(10) . . ?
C8 C9 H9A 108.2 . . ?
C10 C9 H9A 108.2 . . ?
C8 C9 H9B 108.2 . . ?
C10 C9 H9B 108.2 . . ?
H9A C9 H9B 107.4 . . ?
C11 C10 C9 125(10) . . ?
C11 C10 H10A 106.1 . . ?
C9 C10 H10A 106.1 . . ?
C11 C10 H10B 106.1 . . ?
C9 C10 H10B 106.1 . . ?
H10A C10 H10B 106.3 . . ?
C10 C11 S2 114(8) . . ?
C10 C11 H11A 108.8 . . ?
S2 C11 H11A 108.8 . . ?
C10 C11 H11B 108.8 . . ?
S2 C11 H11B 108.8 . . ?
H11A C11 H11B 107.7 . . ?
C12 N2 C16 120.0 . . ?
C12 N2 Ag2 115.3(13) . . ?
C16 N2 Ag2 124.0(12) . . ?
N2 C12 C13 120.0 . . ?
N2 C12 S2 116(2) . . ?
C13 C12 S2 124(2) . . ?
C12 C13 C14 120.0 . . ?
C12 C13 H13 120.0 . . ?
C14 C13 H13 120.0 . . ?
C15 C14 C13 120.0 . . ?
C15 C14 H14 120.0 . . ?
C13 C14 H14 120.0 . . ?
C14 C15 C16 120.0 . . ?
C14 C15 H15 120.0 . . ?
C16 C15 H15 120.0 . . ?
C15 C16 N2 120.0 . . ?
C15 C16 H16 120.0 . . ?
N2 C16 H16 120.0 . . ?
C21 N3 C17 120.0 . . ?
C21 N3 Ag2 118.1(12) . . ?
C17 N3 Ag2 121.4(12) . . ?
C18 C17 N3 120.0 . . ?
C18 C17 H17 120.0 . . ?
N3 C17 H17 120.0 . . ?
C17 C18 C19 120.0 . . ?
C17 C18 H18 120.0 . . ?
C19 C18 H18 120.0 . . ?
C20 C19 C18 120.0 . . ?
C20 C19 H19 120.0 . . ?
C18 C19 H19 120.0 . . ?
C19 C20 C21 120.0 . . ?
C19 C20 H20 120.0 . . ?
C21 C20 H20 120.0 . . ?
N3 C21 C20 120.0 . . ?
N3 C21 S3 113.2(17) . . ?
C20 C21 S3 126.8(17) . . ?
C23 C22 S3 113(6) . . ?
C23 C22 H22A 108.9 . . ?
S3 C22 H22A 108.9 . . ?
C23 C22 H22B 108.9 . . ?
S3 C22 H22B 108.9 . . ?
H22A C22 H22B 107.7 . . ?
C24 C23 C22 103(8) . . ?
C24 C23 H23A 111.1 . . ?
C22 C23 H23A 111.1 . . ?
C24 C23 H23B 111.1 . . ?
C22 C23 H23B 111.1 . . ?
H23A C23 H23B 109.1 . . ?
C25 C24 C23 107(10) . . ?
C25 C24 H24A 110.3 . . ?
C23 C24 H24A 110.3 . . ?
C25 C24 H24B 110.3 . . ?
C23 C24 H24B 110.3 . . ?
H24A C24 H24B 108.5 . . ?
C24 C25 C26 102(9) . . ?
C24 C25 H25A 111.4 . . ?
C26 C25 H25A 111.4 . . ?
C24 C25 H25B 111.4 . . ?
C26 C25 H25B 111.4 . . ?
H25A C25 H25B 109.3 . . ?
C25 C26 C27 99(10) . . ?
C25 C26 H26A 111.9 . . ?
C27 C26 H26A 111.9 . . ?
C25 C26 H26B 111.9 . . ?
C27 C26 H26B 111.9 . . ?
H26A C26 H26B 109.6 . . ?
C26 C27 S4 112(9) . . ?
C26 C27 H27A 109.1 . . ?
S4 C27 H27A 109.1 . . ?
C26 C27 H27B 109.1 . . ?
S4 C27 H27B 109.1 . . ?
H27A C27 H27B 107.9 . . ?
C28 N4 C32 120.0 . . ?
C28 N4 Ag3 118(4) . . ?
C32 N4 Ag3 122(4) . . ?
N4 C28 C29 120.0 . . ?
N4 C28 S4 114(5) . . ?
C29 C28 S4 126(5) . . ?
C28 C29 C30 120.0 . . ?
C28 C29 H29 120.0 . . ?
C30 C29 H29 120.0 . . ?
C31 C30 C29 120.0 . . ?
C31 C30 H30 120.0 . . ?
C29 C30 H30 120.0 . . ?
C30 C31 C32 120.0 . . ?
C30 C31 H31 120.0 . . ?
C32 C31 H31 120.0 . . ?
C31 C32 N4 120.0 . . ?
C31 C32 H32 120.0 . . ?
N4 C32 H32 120.0 . . ?
F3 B1 F1 114(8) . . ?
F3 B1 F4 110(9) . . ?
F1 B1 F4 110(8) . . ?
F3 B1 F2 111(9) . . ?
F1 B1 F2 106(9) . . ?
F4 B1 F2 105(8) . . ?
F5 B2 F5 112.95(5) 2_757 . ?
F5 B2 F6 120.62(3) 2_757 . ?
F5 B2 F6 106.61(4) . . ?
F5 B2 F6 106.61(4) 2_757 2_757 ?
F5 B2 F6 120.62(3) . 2_757 ?
F6 B2 F6 87.91(6) . 2_757 ?
F9 B3 B3 136.59(3) 2_756 2_756 ?
F9 B3 F8 37.681(17) 2_756 . ?
B3 B3 F8 149.131(15) 2_756 . ?
F9 B3 F9 124.89(4) 2_756 . ?
B3 B3 F9 12.203(12) 2_756 . ?
F8 B3 F9 145.042(18) . . ?
F9 B3 F7 149.096(13) 2_756 2_756 ?
B3 B3 F7 70.97(2) 2_756 2_756 ?
F8 B3 F7 112.073(16) . 2_756 ?
F9 B3 F7 83.17(3) . 2_756 ?
F9 B3 F7 157.431(7) 2_756 . ?
B3 B3 F7 65.96(2) 2_756 . ?
F8 B3 F7 124.380(12) . . ?
F9 B3 F7 77.67(3) . . ?
F7 B3 F7 15.608(14) 2_756 . ?
F9 B3 F10 106.40(2) 2_756 . ?
B3 B3 F10 84.92(3) 2_756 . ?
F8 B3 F10 125.42(4) . . ?
F9 B3 F10 85.12(3) . . ?
F7 B3 F10 86.890(13) 2_756 . ?
F7 B3 F10 72.010(11) . . ?
F9 B3 F10 112.48(4) 2_756 2_756 ?
B3 B3 F10 58.65(4) 2_756 2_756 ?
F8 B3 F10 93.60(6) . 2_756 ?
F9 B3 F10 63.19(5) . 2_756 ?
F7 B3 F10 65.687(14) 2_756 2_756 ?
F7 B3 F10 76.53(2) . 2_756 ?
F10 B3 F10 139.31(2) . 2_756 ?
F7 F7 B3 89.380(6) 2_756 2_756 ?
F7 F7 B3 75.012(13) 2_756 . ?
B3 F7 B3 43.07(4) 2_756 . ?
F7 F7 F10 127.59(3) 2_756 . ?
B3 F7 F10 67.06(4) 2_756 . ?
B3 F7 F10 55.49(4) . . ?
F7 F7 F9 94.346(7) 2_756 . ?
B3 F7 F9 7.079(5) 2_756 . ?
B3 F7 F9 49.65(4) . . ?
F10 F7 F9 67.69(4) . . ?
F9 F8 B3 16.005(12) 2_756 . ?
B3 F9 F8 126.31(3) 2_756 2_756 ?
B3 F9 B3 31.203(15) 2_756 . ?
F8 F9 B3 142.015(16) 2_756 . ?
B3 F9 F9 43.00(3) 2_756 2_756 ?
F8 F9 F9 146.637(13) 2_756 2_756 ?
B3 F9 F9 12.110(12) . 2_756 ?
B3 F9 F10 59.458(14) 2_756 2_756 ?
F8 F9 F10 136.25(3) 2_756 2_756 ?
B3 F9 F10 69.158(19) . 2_756 ?
F9 F9 F10 71.66(2) 2_756 2_756 ?
B3 F9 F7 23.824(8) 2_756 . ?
F8 F9 F7 103.14(2) 2_756 . ?
B3 F9 F7 52.687(12) . . ?
F9 F9 F7 64.80(2) 2_756 . ?
F10 F9 F7 70.601(16) 2_756 . ?
B3 F10 F9 14.145(11) . 2_756 ?
B3 F10 F7 52.50(3) . . ?
F9 F10 F7 65.63(4) 2_756 . ?
B3 F10 B3 36.43(2) . 2_756 ?
F9 F10 B3 47.65(3) 2_756 2_756 ?
F7 F10 B3 47.25(3) . 2_756 ?

loop_
_geom_bond_atom_site_label_1
_geom_bond_atom_site_label_2
_geom_bond_distance
_geom_bond_site_symmetry_2
_geom_bond_publ_flag
Ag1 N1 2.22(6) 2_756 ?
Ag1 N1 2.22(6) . ?
Ag2 N3 2.19(4) . ?
Ag2 N2 2.20(4) . ?
Ag3 N4 2.15(6) 2_657 ?
Ag3 N4 2.15(6) . ?
S1 C5 1.72(9) . ?
S1 C6 1.75(12) . ?
S2 C12 1.72(6) . ?
S2 C11 1.76(10) . ?
S3 C21 1.73(7) . ?
S3 C22 1.76(7) . ?
S4 C28 1.73(10) . ?
S4 C27 1.74(13) . ?
N1 C1 1.3900 . ?
N1 C5 1.3900 . ?
C1 C2 1.3900 . ?
C1 H1 0.9300 . ?
C2 C3 1.3900 . ?
C2 H2 0.9300 . ?
C3 C4 1.3900 . ?
C3 H3 0.9300 . ?
C4 C5 1.3900 . ?
C4 H4 0.9300 . ?
C6 C7 1.53(15) . ?
C6 H6A 0.9700 . ?
C6 H6B 0.9700 . ?
C7 C8 1.54(15) . ?
C7 H7A 0.9700 . ?
C7 H7B 0.9700 . ?
C8 C9 1.52(18) . ?
C8 H8A 0.9700 . ?
C8 H8B 0.9700 . ?
C9 C10 1.55(15) . ?
C9 H9A 0.9700 . ?
C9 H9B 0.9700 . ?
C10 C11 1.54(13) . ?
C10 H10A 0.9700 . ?
C10 H10B 0.9700 . ?
C11 H11A 0.9700 . ?
C11 H11B 0.9700 . ?
N2 C12 1.3900 . ?
N2 C16 1.3900 . ?
C12 C13 1.3900 . ?
C13 C14 1.3900 . ?
C13 H13 0.9300 . ?
C14 C15 1.3900 . ?
C14 H14 0.9300 . ?
C15 C16 1.3900 . ?
C15 H15 0.9300 . ?
C16 H16 0.9300 . ?
N3 C21 1.3900 . ?
N3 C17 1.3902 . ?
C17 C18 1.3900 . ?
C17 H17 0.9300 . ?
C18 C19 1.3900 . ?
C18 H18 0.9300 . ?
C19 C20 1.3900 . ?
C19 H19 0.9300 . ?
C20 C21 1.3901 . ?
C20 H20 0.9300 . ?
C22 C23 1.54(13) . ?
C22 H22A 0.9700 . ?
C22 H22B 0.9700 . ?
C23 C24 1.54(15) . ?
C23 H23A 0.9700 . ?
C23 H23B 0.9700 . ?
C24 C25 1.53(15) . ?
C24 H24A 0.9700 . ?
C24 H24B 0.9700 . ?
C25 C26 1.54(16) . ?
C25 H25A 0.9700 . ?
C25 H25B 0.9700 . ?
C26 C27 1.56(14) . ?
C26 H26A 0.9700 . ?
C26 H26B 0.9700 . ?
C27 H27A 0.9700 . ?
C27 H27B 0.9700 . ?
N4 C28 1.3900 . ?
N4 C32 1.3900 . ?
C28 C29 1.3900 . ?
C29 C30 1.3900 . ?
C29 H29 0.9300 . ?
C30 C31 1.3900 . ?
C30 H30 0.9300 . ?
C31 C32 1.3900 . ?
C31 H31 0.9300 . ?
C32 H32 0.9300 . ?
B1 F3 1.32(11) . ?
B1 F1 1.35(10) . ?
B1 F4 1.37(11) . ?
B1 F2 1.39(12) . ?
B2 F5 1.3762(7) 2_757 ?
B2 F5 1.3762(7) . ?
B2 F6 1.3797(7) . ?
B2 F6 1.3797(7) 2_757 ?
B3 F9 0.41256(19) 2_756 ?
B3 B3 1.0111(7) 2_756 ?
B3 F8 1.2057(6) . ?
B3 F9 1.3411(9) . ?
B3 F7 1.3522(9) 2_756 ?
B3 F7 1.3997(9) . ?
B3 F10 1.4539(10) . ?
B3 F10 1.6958(8) 2_756 ?
F7 F7 0.3766(3) 2_756 ?
F7 B3 1.3522(9) 2_756 ?
F7 F10 1.6781(7) . ?
F7 F9 1.7193(11) . ?
F8 F9 0.9146(5) 2_756 ?
F9 B3 0.41256(19) 2_756 ?
F9 F8 0.9146(5) 2_756 ?
F9 F9 1.6130(11) 2_756 ?
F9 F10 1.6195(10) 2_756 ?
F10 F9 1.6195(10) 2_756 ?
F10 B3 1.6958(8) 2_756 ?

loop_
_geom_torsion_atom_site_label_1
_geom_torsion_atom_site_label_2
_geom_torsion_atom_site_label_3
_geom_torsion_atom_site_label_4
_geom_torsion
_geom_torsion_site_symmetry_1
_geom_torsion_site_symmetry_2
_geom_torsion_site_symmetry_3
_geom_torsion_site_symmetry_4
_geom_torsion_publ_flag
N1 Ag1 N1 C1 151(4) 2_756 . . . ?
N1 Ag1 N1 C5 -22(3) 2_756 . . . ?
C5 N1 C1 C2 0.0 . . . . ?
Ag1 N1 C1 C2 -173(3) . . . . ?
N1 C1 C2 C3 0.0 . . . . ?
C1 C2 C3 C4 0.0 . . . . ?
C2 C3 C4 C5 0.0 . . . . ?
C3 C4 C5 N1 0.0 . . . . ?
C3 C4 C5 S1 -176(6) . . . . ?
C1 N1 C5 C4 0.0 . . . . ?
Ag1 N1 C5 C4 173(3) . . . . ?
C1 N1 C5 S1 176(5) . . . . ?
Ag1 N1 C5 S1 -11(5) . . . . ?
C6 S1 C5 C4 -44(6) . . . . ?
C6 S1 C5 N1 140(6) . . . . ?
C5 S1 C6 C7 -74(12) . . . . ?
S1 C6 C7 C8 -156(12) . . . . ?
C6 C7 C8 C9 -107(14) . . . . ?
C7 C8 C9 C10 -162(11) . . . . ?
C8 C9 C10 C11 110(17) . . . . ?
C9 C10 C11 S2 171(14) . . . . ?
C12 S2 C11 C10 61(12) . . . . ?
N3 Ag2 N2 C12 78(33) . . . . ?
N3 Ag2 N2 C16 -93(33) . . . . ?
C16 N2 C12 C13 0.0 . . . . ?
Ag2 N2 C12 C13 -170.7(12) . . . . ?
C16 N2 C12 S2 178(2) . . . . ?
Ag2 N2 C12 S2 7(2) . . . . ?
C11 S2 C12 N2 -136(4) . . . . ?
C11 S2 C12 C13 41(5) . . . . ?
N2 C12 C13 C14 0.0 . . . . ?
S2 C12 C13 C14 -177(3) . . . . ?
C12 C13 C14 C15 0.0 . . . . ?
C13 C14 C15 C16 0.0 . . . . ?
C14 C15 C16 N2 0.0 . . . . ?
C12 N2 C16 C15 0.0 . . . . ?
Ag2 N2 C16 C15 169.8(13) . . . . ?
N2 Ag2 N3 C21 -29(34) . . . . ?
N2 Ag2 N3 C17 158(32) . . . . ?
C21 N3 C17 C18 0.0 . . . . ?
Ag2 N3 C17 C18 172.2(13) . . . . ?
N3 C17 C18 C19 0.0 . . . . ?
C17 C18 C19 C20 0.0 . . . . ?
C18 C19 C20 C21 0.0 . . . . ?
C17 N3 C21 C20 0.0 . . . . ?
Ag2 N3 C21 C20 -172.5(12) . . . . ?
C17 N3 C21 S3 180(2) . . . . ?
Ag2 N3 C21 S3 7(2) . . . . ?
C19 C20 C21 N3 0.0 . . . . ?
C19 C20 C21 S3 -180(3) . . . . ?
C22 S3 C21 N3 -133.6(16) . . . . ?
C22 S3 C21 C20 46(4) . . . . ?
C21 S3 C22 C23 63(10) . . . . ?
S3 C22 C23 C24 164(14) . . . . ?
C22 C23 C24 C25 -179(17) . . . . ?
C23 C24 C25 C26 -175(20) . . . . ?
C24 C25 C26 C27 -174(18) . . . . ?
C25 C26 C27 S4 -169(13) . . . . ?
C28 S4 C27 C26 -71(14) . . . . ?
N4 Ag3 N4 C28 -19(4) 2_657 . . . ?
N4 Ag3 N4 C32 152(4) 2_657 . . . ?
C32 N4 C28 C29 0.0 . . . . ?
Ag3 N4 C28 C29 171(3) . . . . ?
C32 N4 C28 S4 175(6) . . . . ?
Ag3 N4 C28 S4 -14(6) . . . . ?
C27 S4 C28 N4 141(6) . . . . ?
C27 S4 C28 C29 -45(6) . . . . ?
N4 C28 C29 C30 0.0 . . . . ?
S4 C28 C29 C30 -174(7) . . . . ?
C28 C29 C30 C31 0.0 . . . . ?
C29 C30 C31 C32 0.0 . . . . ?
C30 C31 C32 N4 0.0 . . . . ?
C28 N4 C32 C31 0.0 . . . . ?
Ag3 N4 C32 C31 -171(4) . . . . ?
F9 B3 F7 F7 72.338(16) 2_756 . . 2_756 ?
B3 B3 F7 F7 -105.662(17) 2_756 . . 2_756 ?
F8 B3 F7 F7 40.81(3) . . . 2_756 ?
F9 B3 F7 F7 -109.294(19) . . . 2_756 ?
F10 B3 F7 F7 161.880(16) . . . 2_756 ?
F10 B3 F7 F7 -44.28(3) 2_756 . . 2_756 ?
F9 B3 F7 B3 178.000(8) 2_756 . . 2_756 ?
F8 B3 F7 B3 146.469(16) . . . 2_756 ?
F9 B3 F7 B3 -3.632(3) . . . 2_756 ?
F7 B3 F7 B3 105.662(17) 2_756 . . 2_756 ?
F10 B3 F7 B3 -92.46(3) . . . 2_756 ?
F10 B3 F7 B3 61.38(4) 2_756 . . 2_756 ?
F9 B3 F7 F10 -89.54(3) 2_756 . . . ?
B3 B3 F7 F10 92.46(3) 2_756 . . . ?
F8 B3 F7 F10 -121.07(4) . . . . ?
F9 B3 F7 F10 88.83(3) . . . . ?
F7 B3 F7 F10 -161.880(16) 2_756 . . . ?
F10 B3 F7 F10 153.841(14) 2_756 . . . ?
F9 B3 F7 F9 -178.369(7) 2_756 . . . ?
B3 B3 F7 F9 3.632(3) 2_756 . . . ?
F8 B3 F7 F9 150.101(14) . . . . ?
F7 B3 F7 F9 109.294(19) 2_756 . . . ?
F10 B3 F7 F9 -88.83(3) . . . . ?
F10 B3 F7 F9 65.01(4) 2_756 . . . ?
B3 B3 F8 F9 -98.65(3) 2_756 . . 2_756 ?
F9 B3 F8 F9 -77.37(4) . . . 2_756 ?
F7 B3 F8 F9 171.769(5) 2_756 . . 2_756 ?
F7 B3 F8 F9 160.831(13) . . . 2_756 ?
F10 B3 F8 F9 69.26(2) . . . 2_756 ?
F10 B3 F8 F9 -123.043(15) 2_756 . . 2_756 ?
F9 B3 F9 B3 -164.881(15) 2_756 . . 2_756 ?
F8 B3 F9 B3 -118.23(3) . . . 2_756 ?
F7 B3 F9 B3 1.064(1) 2_756 . . 2_756 ?
F7 B3 F9 B3 15.882(14) . . . 2_756 ?
F10 B3 F9 B3 88.506(17) . . . 2_756 ?
F10 B3 F9 B3 -65.102(12) 2_756 . . 2_756 ?
F9 B3 F9 F8 120.009(13) 2_756 . . 2_756 ?
B3 B3 F9 F8 -75.11(3) 2_756 . . 2_756 ?
F8 B3 F9 F8 166.661(7) . . . 2_756 ?
F7 B3 F9 F8 -74.05(3) 2_756 . . 2_756 ?
F7 B3 F9 F8 -59.228(13) . . . 2_756 ?
F10 B3 F9 F8 13.396(11) . . . 2_756 ?
F10 B3 F9 F8 -140.21(3) 2_756 . . 2_756 ?
B3 B3 F9 F9 164.881(15) 2_756 . . 2_756 ?
F8 B3 F9 F9 46.652(19) . . . 2_756 ?
F7 B3 F9 F9 165.945(14) 2_756 . . 2_756 ?
F7 B3 F9 F9 -179.237(3) . . . 2_756 ?
F10 B3 F9 F9 -106.613(6) . . . 2_756 ?
F10 B3 F9 F9 99.78(2) 2_756 . . 2_756 ?
F9 B3 F9 F10 -99.78(2) 2_756 . . 2_756 ?
B3 B3 F9 F10 65.102(12) 2_756 . . 2_756 ?
F8 B3 F9 F10 -53.13(4) . . . 2_756 ?
F7 B3 F9 F10 66.166(11) 2_756 . . 2_756 ?
F7 B3 F9 F10 80.98(2) . . . 2_756 ?
F10 B3 F9 F10 153.61(2) . . . 2_756 ?
F9 B3 F9 F7 179.237(3) 2_756 . . . ?
B3 B3 F9 F7 -15.882(14) 2_756 . . . ?
F8 B3 F9 F7 -134.111(19) . . . . ?
F7 B3 F9 F7 -14.819(14) 2_756 . . . ?
F10 B3 F9 F7 72.624(6) . . . . ?
F10 B3 F9 F7 -80.98(2) 2_756 . . . ?
F7 F7 F9 B3 45.57(2) 2_756 . . 2_756 ?
B3 F7 F9 B3 -20.548(8) . . . 2_756 ?
F10 F7 F9 B3 -83.49(5) . . . 2_756 ?
F7 F7 F9 F8 -146.78(2) 2_756 . . 2_756 ?
B3 F7 F9 F8 167.658(3) 2_756 . . 2_756 ?
B3 F7 F9 F8 147.110(11) . . . 2_756 ?
F10 F7 F9 F8 84.16(5) . . . 2_756 ?
F7 F7 F9 B3 66.115(17) 2_756 . . . ?
B3 F7 F9 B3 20.548(8) 2_756 . . . ?
F10 F7 F9 B3 -62.95(4) . . . . ?
F7 F7 F9 F9 66.292(17) 2_756 . . 2_756 ?
B3 F7 F9 F9 20.725(8) 2_756 . . 2_756 ?
B3 F7 F9 F9 0.2 . . . 2_756 ?
F10 F7 F9 F9 -62.77(4) . . . 2_756 ?
F7 F7 F9 F10 -12.003(11) 2_756 . . 2_756 ?
B3 F7 F9 F10 -57.57(3) 2_756 . . 2_756 ?
B3 F7 F9 F10 -78.12(3) . . . 2_756 ?
F10 F7 F9 F10 -141.06(2) . . . 2_756 ?
B3 B3 F10 F9 137.23(3) 2_756 . . 2_756 ?
F8 B3 F10 F9 -36.58(2) . . . 2_756 ?
F9 B3 F10 F9 124.98(4) . . . 2_756 ?
F7 B3 F10 F9 -151.611(9) 2_756 . . 2_756 ?
F7 B3 F10 F9 -156.418(6) . . . 2_756 ?
F10 B3 F10 F9 162.465(7) 2_756 . . 2_756 ?
F9 B3 F10 F7 156.418(6) 2_756 . . . ?
B3 B3 F10 F7 -66.35(2) 2_756 . . . ?
F8 B3 F10 F7 119.842(18) . . . . ?
F9 B3 F10 F7 -78.60(4) . . . . ?
F7 B3 F10 F7 4.807(3) 2_756 . . . ?
F10 B3 F10 F7 -41.117(2) 2_756 . . . ?
F9 B3 F10 B3 -137.23(3) 2_756 . . 2_756 ?
F8 B3 F10 B3 -173.809(6) . . . 2_756 ?
F9 B3 F10 B3 -12.248(12) . . . 2_756 ?
F7 B3 F10 B3 71.16(2) 2_756 . . 2_756 ?
F7 B3 F10 B3 66.35(2) . . . 2_756 ?
F10 B3 F10 B3 25.23(2) 2_756 . . 2_756 ?
F7 F7 F10 B3 -22.282(13) 2_756 . . . ?
B3 F7 F10 B3 47.80(3) 2_756 . . . ?
F9 F7 F10 B3 55.44(3) . . . . ?
F7 F7 F10 F9 -16.120(9) 2_756 . . 2_756 ?
B3 F7 F10 F9 53.97(3) 2_756 . . 2_756 ?
B3 F7 F10 F9 6.162(4) . . . 2_756 ?
F9 F7 F10 F9 61.61(3) . . . 2_756 ?
F7 F7 F10 B3 -70.09(4) 2_756 . . 2_756 ?
B3 F7 F10 B3 -47.80(3) . . . 2_756 ?
F9 F7 F10 B3 7.641(4) . . . 2_756 ?
